data_7032063
loop_
_publ_author_name
'Liu, Shan-Shan'
'Gao, Song'
'Ziller, Joseph W.'
'Evans, William J.'

_publ_section_title
;
 Structural complexity in the rare earth metallocene hydride complexes,
 [(C5Me5)2LnH]2.
;
_journal_issue 41
_journal_name_full 'Dalton transactions (Cambridge, England : 2003)'
_journal_page_first 15526
_journal_page_last 15531
_journal_paper_doi 10.1039/c4dt02194k
_journal_volume 43
_journal_year 2014
_chemical_formula_sum 'C47 H70 Dy2'
_chemical_formula_weight 960.03
_chemical_name_systematic
; 
 ? 
;
_space_group_crystal_system monoclinic
_space_group_IT_number 14
_space_group_name_Hall '-P 2yn'
_space_group_name_H-M_alt 'P 1 21/n 1'
_symmetry_space_group_name_Hall '-P 2yn'
_symmetry_space_group_name_H-M 'P 1 21/n 1'
_atom_sites_solution_hydrogens mixed
_atom_sites_solution_primary direct
_atom_sites_solution_secondary difmap
_audit_creation_method SHELXL-2013
_cell_angle_alpha 90
_cell_angle_beta 99.6529(7)
_cell_angle_gamma 90
_cell_formula_units_Z 4
_cell_length_a 10.9652(7)
_cell_length_b 31.175(2)
_cell_length_c 12.5094(8)
_cell_measurement_reflns_used 9867
_cell_measurement_temperature 83(2)
_cell_measurement_theta_max 28.27
_cell_measurement_theta_min 2.29
_cell_volume 4215.7(5)
_computing_cell_refinement 'Bruker SAINT 8.32b, 2013'
_computing_data_collection 'Bruker APEX2 2013.6-2, 2013'
_computing_data_reduction 'Bruker SAINT 8.32b, 2013'
_computing_molecular_graphics 'Bruker SHELXTL'
_computing_publication_material 'Bruker SHELXTL'
_computing_structure_refinement 'SHELXL-2013 (Sheldrick, 2013)'
_computing_structure_solution 'Bruker SHELXTL 2013/1'
_diffrn_ambient_temperature 83(2)
_diffrn_measured_fraction_theta_full 1.000
_diffrn_measured_fraction_theta_max 0.990
_diffrn_measurement_device_type 'Bruker SMART APEX II CCD'
_diffrn_measurement_method '\f and \w scans'
_diffrn_radiation_type MoK\a
_diffrn_radiation_wavelength 0.71073
_diffrn_reflns_av_R_equivalents 0.0200
_diffrn_reflns_av_unetI/netI 0.0154
_diffrn_reflns_Laue_measured_fraction_full 1.000
_diffrn_reflns_Laue_measured_fraction_max 0.990
_diffrn_reflns_limit_h_max 14
_diffrn_reflns_limit_h_min -14
_diffrn_reflns_limit_k_max 41
_diffrn_reflns_limit_k_min -40
_diffrn_reflns_limit_l_max 16
_diffrn_reflns_limit_l_min -16
_diffrn_reflns_number 50741
_diffrn_reflns_point_group_measured_fraction_full 1.000
_diffrn_reflns_point_group_measured_fraction_max 0.990
_diffrn_reflns_theta_full 25.242
_diffrn_reflns_theta_max 28.301
_diffrn_reflns_theta_min 1.306
_diffrn_source 'fine-focus sealed tube'
_exptl_absorpt_coefficient_mu 3.547
_exptl_absorpt_correction_T_max 0.6067
_exptl_absorpt_correction_T_min 0.2772
_exptl_absorpt_correction_type numerical
_exptl_absorpt_process_details 'Bruker SADABS 2012/1'
_exptl_crystal_colour yellow
_exptl_crystal_density_diffrn 1.513
_exptl_crystal_density_meas ?
_exptl_crystal_density_method not_measured
_exptl_crystal_description irregular
_exptl_crystal_F_000 1936
_exptl_crystal_size_max 0.495
_exptl_crystal_size_mid 0.338
_exptl_crystal_size_min 0.192
_refine_diff_density_max 0.977
_refine_diff_density_min -1.164
_refine_diff_density_rms 0.088
_refine_ls_extinction_method none
_refine_ls_goodness_of_fit_ref 1.202
_refine_ls_hydrogen_treatment mixed
_refine_ls_matrix_type full
_refine_ls_number_parameters 471
_refine_ls_number_reflns 10376
_refine_ls_number_restraints 0
_refine_ls_restrained_S_all 1.202
_refine_ls_R_factor_all 0.0235
_refine_ls_R_factor_gt 0.0216
_refine_ls_shift/su_max 0.002
_refine_ls_shift/su_mean 0.000
_refine_ls_structure_factor_coef Fsqd
_refine_ls_weighting_details 'w=1/[\s^2^(Fo^2^)+(0.0102P)^2^+6.8893P] where P=(Fo^2^+2Fc^2^)/3'
_refine_ls_weighting_scheme calc
_refine_ls_wR_factor_gt 0.0433
_refine_ls_wR_factor_ref 0.0440
_reflns_Friedel_coverage 0.000
_reflns_number_gt 9889
_reflns_number_total 10376
_reflns_threshold_expression 'I > 2\s(I)'
_cod_data_source_file c4dt02194k2.cif
_cod_data_source_block ssl13
_cod_depositor_comments
;Adding full bibliography for 7032061--7032064.cif.

The following automatic conversions were performed:

'_exptl_crystal_density_meas' value 'not_measured' was changed to '?'
- the value is perceived as not measured.

Automatic conversion script
Id: cif_fix_values 3008 2015-01-20 13:52:24Z robertas 
;
_cod_database_code 7032063
_shelx_space_group_comment
; 
The symmetry employed for this shelxl refinement is uniquely defined 
by the following loop, which should always be used as a source of 
symmetry information in preference to the above space-group names. 
They are only intended as comments. 
;
_shelx_estimated_absorpt_t_min 0.273
_shelx_estimated_absorpt_t_max 0.549
_shelxl_version_number 2013-3

loop_
_space_group_symop_operation_xyz
'x, y, z'
'-x+1/2, y+1/2, -z+1/2'
'-x, -y, -z'
'x-1/2, -y-1/2, z-1/2'

loop_
_atom_site_label
_atom_site_type_symbol
_atom_site_fract_x
_atom_site_fract_y
_atom_site_fract_z
_atom_site_U_iso_or_equiv
_atom_site_adp_type
_atom_site_occupancy
_atom_site_site_symmetry_order
_atom_site_calc_flag
_atom_site_refinement_flags_posn
_atom_site_refinement_flags_adp
Dy1 Dy 0.90727(2) 0.12220(2) -0.18937(2) 0.00968(3) Uani 1 1 d . .
Dy2 Dy 0.71270(2) 0.13348(2) 0.08365(2) 0.01069(3) Uani 1 1 d . .
H1 H 0.753(3) 0.1138(10) -0.295(3) 0.037(9) Uiso 1 1 d . .
H2 H 0.824(3) 0.1387(10) -0.040(2) 0.028(8) Uiso 1 1 d . .
C1 C 1.0324(2) 0.06085(7) -0.06966(18) 0.0125(4) Uani 1 1 d . .
C2 C 1.0757(2) 0.05848(7) -0.17011(19) 0.0132(4) Uani 1 1 d . .
C3 C 0.9763(2) 0.04446(7) -0.25003(18) 0.0129(4) Uani 1 1 d . .
C4 C 0.8729(2) 0.03639(7) -0.19804(19) 0.0125(4) Uani 1 1 d . .
C5 C 0.9068(2) 0.04716(7) -0.08685(18) 0.0123(4) Uani 1 1 d . .
C6 C 1.1087(2) 0.07181(8) 0.03787(19) 0.0180(5) Uani 1 1 d . .
H6A H 1.1350 0.0453 0.0774 0.027 Uiso 1 1 calc R U
H6B H 1.0593 0.0891 0.0802 0.027 Uiso 1 1 calc R U
H6C H 1.1818 0.0881 0.0263 0.027 Uiso 1 1 calc R U
C7 C 1.2098(2) 0.06149(8) -0.1827(2) 0.0184(5) Uani 1 1 d . .
H7A H 1.2525 0.0349 -0.1571 0.028 Uiso 1 1 calc R U
H7B H 1.2487 0.0857 -0.1398 0.028 Uiso 1 1 calc R U
H7C H 1.2155 0.0659 -0.2592 0.028 Uiso 1 1 calc R U
C8 C 0.9793(2) 0.03724(8) -0.36856(19) 0.0177(5) Uani 1 1 d . .
H8A H 0.9886 0.0065 -0.3819 0.027 Uiso 1 1 calc R U
H8B H 1.0492 0.0529 -0.3893 0.027 Uiso 1 1 calc R U
H8C H 0.9020 0.0476 -0.4117 0.027 Uiso 1 1 calc R U
C9 C 0.7566(2) 0.01426(7) -0.25253(19) 0.0159(5) Uani 1 1 d . .
H9A H 0.7768 -0.0148 -0.2739 0.024 Uiso 1 1 calc R U
H9B H 0.7201 0.0305 -0.3171 0.024 Uiso 1 1 calc R U
H9C H 0.6974 0.0127 -0.2021 0.024 Uiso 1 1 calc R U
C10 C 0.8306(2) 0.04197(8) 0.00217(19) 0.0163(5) Uani 1 1 d . .
H10A H 0.8452 0.0135 0.0348 0.024 Uiso 1 1 calc R U
H10B H 0.7427 0.0451 -0.0282 0.024 Uiso 1 1 calc R U
H10C H 0.8545 0.0640 0.0577 0.024 Uiso 1 1 calc R U
C11 C 1.0651(2) 0.18748(7) -0.17185(19) 0.0136(4) Uani 1 1 d . .
C12 C 1.0729(2) 0.16902(7) -0.27428(19) 0.0140(4) Uani 1 1 d . .
C13 C 0.9586(2) 0.17576(7) -0.34343(19) 0.0148(4) Uani 1 1 d . .
C14 C 0.8810(2) 0.19945(7) -0.28545(19) 0.0150(4) Uani 1 1 d . .
C15 C 0.9465(2) 0.20659(7) -0.17897(19) 0.0141(4) Uani 1 1 d . .
C16 C 1.1699(2) 0.18966(8) -0.0770(2) 0.0205(5) Uani 1 1 d . .
H16A H 1.2390 0.2057 -0.0980 0.031 Uiso 1 1 calc R U
H16B H 1.1973 0.1605 -0.0553 0.031 Uiso 1 1 calc R U
H16C H 1.1416 0.2041 -0.0160 0.031 Uiso 1 1 calc R U
C17 C 1.1895(2) 0.15335(8) -0.3105(2) 0.0200(5) Uani 1 1 d . .
H17A H 1.2216 0.1758 -0.3533 0.030 Uiso 1 1 calc R U
H17B H 1.1711 0.1275 -0.3551 0.030 Uiso 1 1 calc R U
H17C H 1.2515 0.1466 -0.2469 0.030 Uiso 1 1 calc R U
C18 C 0.9282(3) 0.16274(9) -0.4608(2) 0.0235(5) Uani 1 1 d . .
H18A H 0.9530 0.1856 -0.5064 0.035 Uiso 1 1 calc R U
H18B H 0.8389 0.1578 -0.4803 0.035 Uiso 1 1 calc R U
H18C H 0.9727 0.1363 -0.4722 0.035 Uiso 1 1 calc R U
C19 C 0.7571(2) 0.21776(8) -0.3351(2) 0.0226(5) Uani 1 1 d . .
H19A H 0.7685 0.2389 -0.3906 0.034 Uiso 1 1 calc R U
H19B H 0.7191 0.2317 -0.2786 0.034 Uiso 1 1 calc R U
H19C H 0.7032 0.1946 -0.3683 0.034 Uiso 1 1 calc R U
C20 C 0.9039(2) 0.23389(8) -0.0927(2) 0.0216(5) Uani 1 1 d . .
H20A H 0.9273 0.2638 -0.1021 0.032 Uiso 1 1 calc R U
H20B H 0.9430 0.2238 -0.0209 0.032 Uiso 1 1 calc R U
H20C H 0.8138 0.2318 -0.0990 0.032 Uiso 1 1 calc R U
C21 C 0.5025(2) 0.17249(8) 0.0189(2) 0.0170(5) Uani 1 1 d . .
C22 C 0.5340(2) 0.15279(7) -0.07517(19) 0.0142(4) Uani 1 1 d . .
C23 C 0.5260(2) 0.10764(7) -0.06285(19) 0.0131(4) Uani 1 1 d . .
C24 C 0.4899(2) 0.09934(8) 0.03923(19) 0.0153(4) Uani 1 1 d . .
C25 C 0.4718(2) 0.13953(8) 0.0881(2) 0.0167(5) Uani 1 1 d . .
C26 C 0.4942(2) 0.22032(8) 0.0347(2) 0.0242(6) Uani 1 1 d . .
H26A H 0.4258 0.2319 -0.0178 0.036 Uiso 1 1 calc R U
H26B H 0.5719 0.2338 0.0237 0.036 Uiso 1 1 calc R U
H26C H 0.4796 0.2263 0.1085 0.036 Uiso 1 1 calc R U
C27 C 0.5591(2) 0.17527(8) -0.1754(2) 0.0190(5) Uani 1 1 d . .
H27A H 0.4814 0.1788 -0.2261 0.028 Uiso 1 1 calc R U
H27B H 0.6168 0.1581 -0.2097 0.028 Uiso 1 1 calc R U
H27C H 0.5954 0.2035 -0.1557 0.028 Uiso 1 1 calc R U
C28 C 0.5367(2) 0.07554(8) -0.15029(19) 0.0164(5) Uani 1 1 d . .
H28A H 0.4643 0.0778 -0.2077 0.025 Uiso 1 1 calc R U
H28B H 0.5408 0.0466 -0.1196 0.025 Uiso 1 1 calc R U
H28C H 0.6119 0.0813 -0.1806 0.025 Uiso 1 1 calc R U
C29 C 0.4669(2) 0.05569(8) 0.0835(2) 0.0205(5) Uani 1 1 d . .
H29A H 0.3929 0.0431 0.0402 0.031 Uiso 1 1 calc R U
H29B H 0.4547 0.0585 0.1590 0.031 Uiso 1 1 calc R U
H29C H 0.5383 0.0371 0.0802 0.031 Uiso 1 1 calc R U
C30 C 0.4052(2) 0.14498(10) 0.1833(2) 0.0259(6) Uani 1 1 d . .
H30A H 0.3179 0.1372 0.1616 0.039 Uiso 1 1 calc R U
H30B H 0.4113 0.1749 0.2074 0.039 Uiso 1 1 calc R U
H30C H 0.4430 0.1263 0.2427 0.039 Uiso 1 1 calc R U
C31 C 0.8260(2) 0.18755(7) 0.22907(19) 0.0149(4) Uani 1 1 d . .
C32 C 0.9163(2) 0.15560(7) 0.21973(18) 0.0140(4) Uani 1 1 d . .
C33 C 0.8748(2) 0.11661(7) 0.26067(18) 0.0142(4) Uani 1 1 d . .
C34 C 0.7599(2) 0.12476(7) 0.29587(18) 0.0144(4) Uani 1 1 d . .
C35 C 0.7319(2) 0.16891(7) 0.27892(18) 0.0146(4) Uani 1 1 d . .
C36 C 0.8368(3) 0.23474(8) 0.2051(2) 0.0230(5) Uani 1 1 d . .
H36A H 0.8791 0.2495 0.2701 0.034 Uiso 1 1 calc R U
H36B H 0.7539 0.2470 0.1837 0.034 Uiso 1 1 calc R U
H36C H 0.8843 0.2384 0.1460 0.034 Uiso 1 1 calc R U
C37 C 1.0407(2) 0.16514(9) 0.1891(2) 0.0222(5) Uani 1 1 d . .
H37A H 1.0781 0.1897 0.2311 0.033 Uiso 1 1 calc R U
H37B H 1.0302 0.1718 0.1115 0.033 Uiso 1 1 calc R U
H37C H 1.0946 0.1401 0.2047 0.033 Uiso 1 1 calc R U
C38 C 0.9442(2) 0.07490(8) 0.2826(2) 0.0194(5) Uani 1 1 d . .
H38A H 0.9697 0.0712 0.3610 0.029 Uiso 1 1 calc R U
H38B H 1.0176 0.0753 0.2474 0.029 Uiso 1 1 calc R U
H38C H 0.8904 0.0510 0.2538 0.029 Uiso 1 1 calc R U
C39 C 0.6929(2) 0.09276(8) 0.3550(2) 0.0222(5) Uani 1 1 d . .
H39A H 0.7403 0.0878 0.4276 0.033 Uiso 1 1 calc R U
H39B H 0.6837 0.0657 0.3146 0.033 Uiso 1 1 calc R U
H39C H 0.6109 0.1040 0.3613 0.033 Uiso 1 1 calc R U
C40 C 0.6385(2) 0.19434(8) 0.3282(2) 0.0211(5) Uani 1 1 d . .
H40A H 0.6802 0.2090 0.3935 0.032 Uiso 1 1 calc R U
H40B H 0.5753 0.1749 0.3476 0.032 Uiso 1 1 calc R U
H40C H 0.5993 0.2156 0.2757 0.032 Uiso 1 1 calc R U
C41 C 0.3752(3) 0.06069(9) 0.5401(2) 0.0226(5) Uani 1 1 d . .
C42 C 0.2628(2) 0.07199(9) 0.4754(2) 0.0233(5) Uani 1 1 d . .
H42A H 0.1991 0.0512 0.4600 0.028 Uiso 1 1 calc R U
C43 C 0.2432(3) 0.11277(9) 0.4338(2) 0.0268(6) Uani 1 1 d . .
H43A H 0.1663 0.1197 0.3900 0.032 Uiso 1 1 calc R U
C44 C 0.3343(3) 0.14367(10) 0.4552(2) 0.0315(7) Uani 1 1 d . .
H44A H 0.3205 0.1718 0.4265 0.038 Uiso 1 1 calc R U
C45 C 0.4457(3) 0.13316(10) 0.5189(2) 0.0324(7) Uani 1 1 d . .
H45A H 0.5087 0.1543 0.5343 0.039 Uiso 1 1 calc R U
C46 C 0.4664(3) 0.09211(10) 0.5606(2) 0.0278(6) Uani 1 1 d . .
H46A H 0.5438 0.0853 0.6037 0.033 Uiso 1 1 calc R U
C47 C 0.3941(3) 0.01653(10) 0.5883(3) 0.0352(7) Uani 1 1 d . .
H47A H 0.3679 -0.0050 0.5319 0.053 Uiso 1 1 calc R U
H47B H 0.3450 0.0134 0.6464 0.053 Uiso 1 1 calc R U
H47C H 0.4819 0.0124 0.6179 0.053 Uiso 1 1 calc R U

loop_
_atom_site_aniso_label
_atom_site_aniso_U_11
_atom_site_aniso_U_22
_atom_site_aniso_U_33
_atom_site_aniso_U_23
_atom_site_aniso_U_13
_atom_site_aniso_U_12
Dy1 0.00925(5) 0.00862(5) 0.01116(5) 0.00107(4) 0.00167(3) -0.00029(3)
Dy2 0.00859(5) 0.01236(5) 0.01099(5) -0.00127(4) 0.00123(4) -0.00006(4)
C1 0.0132(10) 0.0108(10) 0.0130(11) 0.0010(8) 0.0009(8) 0.0025(8)
C2 0.0118(10) 0.0111(10) 0.0166(11) 0.0012(8) 0.0023(8) 0.0015(8)
C3 0.0160(11) 0.0094(10) 0.0132(11) 0.0004(8) 0.0019(8) 0.0031(8)
C4 0.0137(10) 0.0081(10) 0.0156(11) 0.0014(8) 0.0019(8) 0.0008(8)
C5 0.0133(10) 0.0093(10) 0.0147(11) 0.0021(8) 0.0033(8) 0.0020(8)
C6 0.0181(11) 0.0194(12) 0.0153(12) -0.0002(9) -0.0006(9) 0.0012(9)
C7 0.0129(11) 0.0197(12) 0.0232(13) 0.0041(9) 0.0047(9) 0.0028(9)
C8 0.0209(12) 0.0182(11) 0.0146(11) -0.0008(9) 0.0045(9) 0.0008(9)
C9 0.0159(11) 0.0135(10) 0.0174(12) -0.0017(9) 0.0007(9) -0.0015(8)
C10 0.0162(11) 0.0186(11) 0.0145(11) 0.0037(9) 0.0041(9) 0.0009(9)
C11 0.0143(10) 0.0114(10) 0.0154(11) 0.0002(8) 0.0035(9) -0.0034(8)
C12 0.0171(11) 0.0106(10) 0.0162(11) 0.0003(8) 0.0077(9) -0.0033(8)
C13 0.0202(12) 0.0111(10) 0.0135(11) 0.0029(8) 0.0038(9) -0.0049(8)
C14 0.0155(11) 0.0110(10) 0.0185(12) 0.0059(8) 0.0033(9) -0.0013(8)
C15 0.0163(11) 0.0097(10) 0.0173(11) 0.0005(8) 0.0061(9) -0.0018(8)
C16 0.0191(12) 0.0219(12) 0.0195(13) -0.0026(10) 0.0007(10) -0.0070(10)
C17 0.0217(12) 0.0162(11) 0.0249(13) 0.0007(9) 0.0125(10) -0.0014(9)
C18 0.0340(15) 0.0228(13) 0.0133(12) 0.0009(10) 0.0028(10) -0.0060(11)
C19 0.0172(12) 0.0223(13) 0.0276(14) 0.0129(10) 0.0020(10) 0.0011(10)
C20 0.0260(13) 0.0146(11) 0.0268(14) -0.0029(10) 0.0126(11) -0.0002(10)
C21 0.0095(10) 0.0182(11) 0.0222(12) -0.0035(9) -0.0008(9) 0.0032(8)
C22 0.0094(10) 0.0157(11) 0.0166(11) -0.0006(9) -0.0005(8) 0.0009(8)
C23 0.0090(10) 0.0152(11) 0.0146(11) -0.0004(8) 0.0008(8) 0.0005(8)
C24 0.0103(10) 0.0195(12) 0.0162(11) -0.0010(9) 0.0024(8) -0.0036(8)
C25 0.0082(10) 0.0244(12) 0.0173(12) -0.0055(9) 0.0017(8) -0.0003(9)
C26 0.0174(12) 0.0201(12) 0.0334(15) -0.0077(11) -0.0008(11) 0.0047(10)
C27 0.0160(11) 0.0190(12) 0.0211(13) 0.0060(9) 0.0006(9) 0.0019(9)
C28 0.0141(11) 0.0182(11) 0.0172(12) -0.0032(9) 0.0032(9) -0.0008(9)
C29 0.0172(12) 0.0241(13) 0.0201(13) 0.0030(10) 0.0029(10) -0.0047(10)
C30 0.0147(12) 0.0442(17) 0.0198(13) -0.0109(12) 0.0056(10) -0.0033(11)
C31 0.0169(11) 0.0137(11) 0.0128(11) -0.0025(8) -0.0013(9) -0.0016(8)
C32 0.0135(10) 0.0162(11) 0.0109(11) -0.0023(8) -0.0017(8) -0.0018(8)
C33 0.0155(11) 0.0154(11) 0.0109(10) -0.0015(8) 0.0000(8) 0.0000(8)
C34 0.0165(11) 0.0170(11) 0.0095(10) -0.0020(8) 0.0010(8) -0.0008(9)
C35 0.0155(11) 0.0162(11) 0.0116(11) -0.0032(8) 0.0005(9) 0.0012(8)
C36 0.0278(14) 0.0138(11) 0.0261(14) -0.0021(10) 0.0007(11) -0.0023(10)
C37 0.0154(12) 0.0255(13) 0.0256(14) 0.0006(10) 0.0032(10) -0.0037(10)
C38 0.0222(12) 0.0193(12) 0.0154(12) 0.0000(9) -0.0003(9) 0.0054(9)
C39 0.0247(13) 0.0230(13) 0.0193(13) 0.0029(10) 0.0052(10) -0.0029(10)
C40 0.0191(12) 0.0252(13) 0.0187(12) -0.0065(10) 0.0025(10) 0.0041(10)
C41 0.0276(13) 0.0263(13) 0.0162(12) -0.0037(10) 0.0102(10) -0.0012(10)
C42 0.0221(13) 0.0304(14) 0.0185(13) -0.0072(10) 0.0063(10) -0.0079(10)
C43 0.0282(14) 0.0354(15) 0.0169(13) 0.0004(11) 0.0041(10) -0.0005(12)
C44 0.0490(18) 0.0271(14) 0.0216(14) 0.0007(11) 0.0150(13) -0.0069(13)
C45 0.0371(16) 0.0417(17) 0.0215(14) -0.0083(12) 0.0141(12) -0.0234(13)
C46 0.0202(13) 0.0485(18) 0.0156(13) -0.0048(12) 0.0056(10) -0.0063(12)
C47 0.0472(19) 0.0300(16) 0.0318(16) -0.0004(12) 0.0169(14) 0.0071(13)

loop_
_atom_type_symbol
_atom_type_description
_atom_type_scat_dispersion_real
_atom_type_scat_dispersion_imag
_atom_type_scat_source
C C 0.0033 0.0016 'International Tables Vol C Tables 4.2.6.8 and 6.1.1.4'
H H 0.0000 0.0000 'International Tables Vol C Tables 4.2.6.8 and 6.1.1.4'
Dy Dy -0.1892 4.4098 'International Tables Vol C Tables 4.2.6.8 and 6.1.1.4'

loop_
_geom_angle_atom_site_label_1
_geom_angle_atom_site_label_2
_geom_angle_atom_site_label_3
_geom_angle
Cnt1 Dy1 H1 101.1
Cnt1 Dy1 H2 102.5
Cnt2 Dy1 H1 102.0
Cnt2 Dy1 H2 106.6
Cnt1 Dy1 Cnt2 139.0
Cnt3 Dy2 H2 108.3
Cnt4 Dy2 H2 112.8
Cnt3 Dy2 Cnt4 135.1
H1 Dy1 H2 99.2(12)
H1 Dy1 C11 128.8(10)
H2 Dy1 C11 96.1(8)
H1 Dy1 C1 125.6(9)
H2 Dy1 C1 86.6(8)
C11 Dy1 C1 103.70(7)
H1 Dy1 C15 106.0(9)
H2 Dy1 C15 79.7(8)
C11 Dy1 C15 30.95(7)
C1 Dy1 C15 128.16(7)
H1 Dy1 C5 97.7(9)
H2 Dy1 C5 76.7(8)
C11 Dy1 C5 133.30(7)
C1 Dy1 C5 30.96(7)
C15 Dy1 C5 148.78(7)
H1 Dy1 C13 82.0(10)
H2 Dy1 C13 127.8(8)
C11 Dy1 C13 50.93(7)
C1 Dy1 C13 134.53(7)
C15 Dy1 C13 50.85(7)
C5 Dy1 C13 155.42(7)
H1 Dy1 C12 111.5(10)
H2 Dy1 C12 126.5(8)
C11 Dy1 C12 30.84(7)
C1 Dy1 C12 107.11(7)
C15 Dy1 C12 50.82(7)
C5 Dy1 C12 136.31(7)
C13 Dy1 C12 30.57(7)
H1 Dy1 C14 78.7(9)
H2 Dy1 C14 97.9(8)
C11 Dy1 C14 50.92(7)
C1 Dy1 C14 154.46(7)
C15 Dy1 C14 30.80(7)
C5 Dy1 C14 173.05(7)
C13 Dy1 C14 30.59(7)
C12 Dy1 C14 50.52(7)
H1 Dy1 C3 86.7(10)
H2 Dy1 C3 127.4(8)
C11 Dy1 C3 120.26(7)
C1 Dy1 C3 50.80(7)
C15 Dy1 C3 148.60(7)
C5 Dy1 C3 50.81(7)
C13 Dy1 C3 104.82(7)
C12 Dy1 C3 97.90(7)
C14 Dy1 C3 134.18(7)
H1 Dy1 C2 117.3(10)
H2 Dy1 C2 117.3(8)
C11 Dy1 C2 97.48(7)
C1 Dy1 C2 30.68(7)
C15 Dy1 C2 128.36(7)
C5 Dy1 C2 50.77(7)
C13 Dy1 C2 107.46(7)
C12 Dy1 C2 86.40(7)
C14 Dy1 C2 136.18(7)
C3 Dy1 C2 30.57(7)
H1 Dy1 C4 75.2(9)
H2 Dy1 C4 100.6(8)
C11 Dy1 C4 147.85(7)
C1 Dy1 C4 50.70(7)
C15 Dy1 C4 178.73(7)
C5 Dy1 C4 30.63(7)
C13 Dy1 C4 129.26(7)
C12 Dy1 C4 128.45(7)
C14 Dy1 C4 150.04(7)
C3 Dy1 C4 30.59(7)
C2 Dy1 C4 50.41(7)
H2 Dy2 C21 108.7(8)
H2 Dy2 C22 82.9(8)
C21 Dy2 C22 31.52(7)
H2 Dy2 C34 134.6(8)
C21 Dy2 C34 112.04(8)
C22 Dy2 C34 141.76(7)
H2 Dy2 C31 101.1(8)
C21 Dy2 C31 101.87(7)
C22 Dy2 C31 125.71(7)
C34 Dy2 C31 51.63(7)
H2 Dy2 C23 89.4(8)
C21 Dy2 C23 51.99(7)
C22 Dy2 C23 31.39(7)
C34 Dy2 C23 131.96(7)
C31 Dy2 C23 153.87(7)
H2 Dy2 C24 119.9(8)
C21 Dy2 C24 52.01(7)
C22 Dy2 C24 51.94(7)
C34 Dy2 C24 100.92(7)
C31 Dy2 C24 135.80(7)
C23 Dy2 C24 31.32(7)
H2 Dy2 C33 103.8(8)
C21 Dy2 C33 141.75(7)
C22 Dy2 C33 173.01(7)
C34 Dy2 C33 31.31(7)
C31 Dy2 C33 51.47(7)
C23 Dy2 C33 148.75(7)
C24 Dy2 C33 124.34(7)
H2 Dy2 C35 132.1(8)
C21 Dy2 C35 91.23(7)
C22 Dy2 C35 122.43(7)
C34 Dy2 C35 31.11(7)
C31 Dy2 C35 31.07(7)
C23 Dy2 C35 134.37(7)
C24 Dy2 C35 106.81(7)
C33 Dy2 C35 51.36(7)
H2 Dy2 C25 134.5(8)
C21 Dy2 C25 31.26(8)
C22 Dy2 C25 51.62(7)
C34 Dy2 C25 90.83(7)
C31 Dy2 C25 107.19(7)
C23 Dy2 C25 51.48(7)
C24 Dy2 C25 31.16(7)
C33 Dy2 C25 121.78(7)
C35 Dy2 C25 82.94(7)
H2 Dy2 C32 85.7(8)
C21 Dy2 C32 132.83(7)
C22 Dy2 C32 150.14(7)
C34 Dy2 C32 51.65(7)
C31 Dy2 C32 31.18(7)
C23 Dy2 C32 174.17(7)
C24 Dy2 C32 152.56(7)
C33 Dy2 C32 31.08(7)
C35 Dy2 C32 51.37(7)
C25 Dy2 C32 134.30(7)
C2 C1 C5 108.1(2)
C2 C1 C6 125.9(2)
C5 C1 C6 125.8(2)
C2 C1 Dy1 75.91(13)
C5 C1 Dy1 74.72(12)
C6 C1 Dy1 119.87(15)
C1 C2 C3 107.97(19)
C1 C2 C7 124.5(2)
C3 C2 C7 126.4(2)
C1 C2 Dy1 73.41(12)
C3 C2 Dy1 74.36(12)
C7 C2 Dy1 127.62(15)
C2 C3 C4 108.0(2)
C2 C3 C8 126.8(2)
C4 C3 C8 125.1(2)
C2 C3 Dy1 75.07(13)
C4 C3 Dy1 75.29(12)
C8 C3 Dy1 117.82(15)
C5 C4 C3 107.98(19)
C5 C4 C9 127.9(2)
C3 C4 C9 123.6(2)
C5 C4 Dy1 73.40(12)
C3 C4 Dy1 74.12(12)
C9 C4 Dy1 124.96(15)
C4 C5 C1 107.88(19)
C4 C5 C10 127.7(2)
C1 C5 C10 124.2(2)
C4 C5 Dy1 75.97(12)
C1 C5 Dy1 74.32(12)
C10 C5 Dy1 119.66(14)
C15 C11 C12 107.9(2)
C15 C11 C16 126.8(2)
C12 C11 C16 125.1(2)
C15 C11 Dy1 74.89(13)
C12 C11 Dy1 75.65(13)
C16 C11 Dy1 119.96(15)
C13 C12 C11 108.1(2)
C13 C12 C17 125.0(2)
C11 C12 C17 125.8(2)
C13 C12 Dy1 74.57(13)
C11 C12 Dy1 73.51(12)
C17 C12 Dy1 127.38(15)
C12 C13 C14 108.1(2)
C12 C13 C18 125.8(2)
C14 C13 C18 125.9(2)
C12 C13 Dy1 74.86(13)
C14 C13 Dy1 74.91(13)
C18 C13 Dy1 119.64(15)
C13 C14 C15 108.0(2)
C13 C14 C19 124.4(2)
C15 C14 C19 127.3(2)
C13 C14 Dy1 74.50(13)
C15 C14 Dy1 73.83(13)
C19 C14 Dy1 123.08(15)
C11 C15 C14 107.9(2)
C11 C15 C20 125.6(2)
C14 C15 C20 126.2(2)
C11 C15 Dy1 74.17(12)
C14 C15 Dy1 75.37(13)
C20 C15 Dy1 121.68(15)
C22 C21 C25 107.9(2)
C22 C21 C26 124.4(2)
C25 C21 C26 127.5(2)
C22 C21 Dy2 74.40(13)
C25 C21 Dy2 76.17(13)
C26 C21 Dy2 119.28(16)
C21 C22 C23 108.1(2)
C21 C22 C27 126.4(2)
C23 C22 C27 125.2(2)
C21 C22 Dy2 74.08(13)
C23 C22 Dy2 75.02(13)
C27 C22 Dy2 121.55(15)
C22 C23 C24 108.0(2)
C22 C23 C28 124.6(2)
C24 C23 C28 126.9(2)
C22 C23 Dy2 73.58(13)
C24 C23 Dy2 74.44(13)
C28 C23 Dy2 124.37(15)
C25 C24 C23 107.8(2)
C25 C24 C29 126.4(2)
C23 C24 C29 125.7(2)
C25 C24 Dy2 75.24(13)
C23 C24 Dy2 74.24(13)
C29 C24 Dy2 119.56(15)
C21 C25 C24 108.1(2)
C21 C25 C30 126.6(2)
C24 C25 C30 124.0(2)
C21 C25 Dy2 72.57(13)
C24 C25 Dy2 73.60(13)
C30 C25 Dy2 129.75(16)
C35 C31 C32 108.5(2)
C35 C31 C36 125.0(2)
C32 C31 C36 125.9(2)
C35 C31 Dy2 75.38(13)
C32 C31 Dy2 75.49(13)
C36 C31 Dy2 122.02(16)
C33 C32 C31 107.4(2)
C33 C32 C37 128.2(2)
C31 C32 C37 123.7(2)
C33 C32 Dy2 74.00(13)
C31 C32 Dy2 73.32(13)
C37 C32 Dy2 125.90(16)
C32 C33 C34 108.1(2)
C32 C33 C38 128.3(2)
C34 C33 C38 122.8(2)
C32 C33 Dy2 74.92(13)
C34 C33 Dy2 73.67(13)
C38 C33 Dy2 124.80(15)
C35 C34 C33 107.9(2)
C35 C34 C39 127.2(2)
C33 C34 C39 124.3(2)
C35 C34 Dy2 75.40(13)
C33 C34 Dy2 75.02(13)
C39 C34 Dy2 122.30(16)
C31 C35 C34 107.9(2)
C31 C35 C40 124.0(2)
C34 C35 C40 126.5(2)
C31 C35 Dy2 73.56(13)
C34 C35 Dy2 73.49(13)
C40 C35 Dy2 129.87(16)
C46 C41 C42 117.7(3)
C46 C41 C47 121.5(3)
C42 C41 C47 120.7(3)
C43 C42 C41 121.1(2)
C42 C43 C44 120.6(3)
C43 C44 C45 119.2(3)
C44 C45 C46 120.6(3)
C45 C46 C41 120.8(3)

loop_
_geom_bond_atom_site_label_1
_geom_bond_atom_site_label_2
_geom_bond_distance
Dy1 H1 1.98(3)
Dy1 H2 2.27(3)
Dy1 Cnt1 2.396
Dy1 Cnt2 2.387
Dy1 Cnt3 2.337
Dy1 Cnt4 2.354
Dy1 C11 2.656(2)
Dy1 C1 2.663(2)
Dy1 C15 2.665(2)
Dy1 C5 2.668(2)
Dy1 C13 2.680(2)
Dy1 C12 2.684(2)
Dy1 C14 2.685(2)
Dy1 C3 2.686(2)
Dy1 C2 2.696(2)
Dy1 C4 2.701(2)
Dy2 H2 2.13(3)
Dy2 C21 2.612(2)
Dy2 C22 2.616(2)
Dy2 C34 2.632(2)
Dy2 C31 2.633(2)
Dy2 C23 2.634(2)
Dy2 C24 2.637(2)
Dy2 C33 2.650(2)
Dy2 C35 2.657(2)
Dy2 C25 2.658(2)
Dy2 C32 2.661(2)
C1 C2 1.418(3)
C1 C5 1.423(3)
C1 C6 1.500(3)
C2 C3 1.419(3)
C2 C7 1.508(3)
C3 C4 1.422(3)
C3 C8 1.505(3)
C4 C5 1.419(3)
C4 C9 1.508(3)
C5 C10 1.508(3)
C11 C15 1.420(3)
C11 C12 1.420(3)
C11 C16 1.509(3)
C12 C13 1.414(3)
C12 C17 1.508(3)
C13 C14 1.415(3)
C13 C18 1.506(3)
C14 C15 1.421(3)
C14 C19 1.508(3)
C15 C20 1.508(3)
C21 C22 1.420(3)
C21 C25 1.420(3)
C21 C26 1.509(3)
C22 C23 1.420(3)
C22 C27 1.501(3)
C23 C24 1.423(3)
C23 C28 1.501(3)
C24 C25 1.422(3)
C24 C29 1.506(3)
C25 C30 1.508(3)
C31 C35 1.417(3)
C31 C32 1.423(3)
C31 C36 1.510(3)
C32 C33 1.423(3)
C32 C37 1.507(3)
C33 C34 1.425(3)
C33 C38 1.508(3)
C34 C35 1.419(3)
C34 C39 1.505(3)
C35 C40 1.506(3)
C41 C46 1.393(4)
C41 C42 1.401(4)
C41 C47 1.503(4)
C42 C43 1.377(4)
C43 C44 1.381(4)
C44 C45 1.381(5)
C45 C46 1.386(4)
